data_1502137
loop_
_publ_author_name
'Hatakeyama, Takuji'
'Hashimoto, Sigma'
'Nakamura, Masaharu'

_publ_section_title
;
 Tandem phospha-Friedel-Crafts reaction toward curved \p-conjugated
 frameworks with a phosphorus ring junction.
;
_journal_issue 8
_journal_name_full 'Organic letters'
_journal_page_first 2130
_journal_page_last 2133
_journal_paper_doi 10.1021/ol200571s
_journal_volume 13
_journal_year 2011
_chemical_formula_moiety 'C30 H19 P S'
_chemical_formula_sum 'C30 H19 P S'
_chemical_formula_weight 442.48
_chemical_name_common 15b-thiophospha-3,4,12,13-tetrahydroacenaphtho[5,6-ab]cyclopenta[lm]perylene
_chemical_name_systematic
; 
 ? 
;
_space_group_IT_number 2
_symmetry_cell_setting triclinic
_symmetry_Int_Tables_number 2
_symmetry_space_group_name_Hall '-P 1'
_symmetry_space_group_name_H-M 'P -1'
_atom_sites_solution_hydrogens geom
_atom_sites_solution_primary direct
_atom_sites_solution_secondary difmap
_audit_creation_method SHELXL-97
_cell_angle_alpha 90.222(3)
_cell_angle_beta 93.980(5)
_cell_angle_gamma 91.528(8)
_cell_formula_units_Z 4
_cell_length_a 8.1709(8)
_cell_length_b 11.9296(8)
_cell_length_c 20.3704(18)
_cell_measurement_temperature 103(2)
_cell_measurement_theta_max 25.00
_cell_measurement_theta_min 1.98
_cell_volume 1980.1(3)
_computing_cell_refinement HKL2000
_computing_data_collection CrystalClear
_computing_data_reduction 'SHELXL-97 (Sheldrick, 1997)'
_computing_structure_refinement 'SHELXL-97 (Sheldrick, 1997)'
_computing_structure_solution 'DIRDIF 99'
_diffrn_ambient_temperature 103(2)
_diffrn_measured_fraction_theta_full 0.983
_diffrn_measured_fraction_theta_max 0.983
_diffrn_measurement_device_type 'Rigaku Saturn'
_diffrn_measurement_method \w
_diffrn_radiation_monochromator graphite
_diffrn_radiation_source 'fine-focus sealed tube'
_diffrn_radiation_type MoK\a
_diffrn_radiation_wavelength 0.71075
_diffrn_reflns_av_R_equivalents 0.1056
_diffrn_reflns_av_sigmaI/netI 0.1301
_diffrn_reflns_limit_h_max 9
_diffrn_reflns_limit_h_min -9
_diffrn_reflns_limit_k_max 14
_diffrn_reflns_limit_k_min -14
_diffrn_reflns_limit_l_max 24
_diffrn_reflns_limit_l_min -24
_diffrn_reflns_number 16105
_diffrn_reflns_theta_full 25.00
_diffrn_reflns_theta_max 25.00
_diffrn_reflns_theta_min 1.98
_exptl_absorpt_coefficient_mu 0.262
_exptl_absorpt_correction_T_max 0.9870
_exptl_absorpt_correction_T_min 0.9742
_exptl_absorpt_correction_type multi-scan
_exptl_absorpt_process_details 'Jacobson, R. (1998) Private communication'
_exptl_crystal_colour orange
_exptl_crystal_density_diffrn 1.484
_exptl_crystal_density_method 'not measured'
_exptl_crystal_description prism
_exptl_crystal_F_000 920
_exptl_crystal_size_max 0.10
_exptl_crystal_size_mid 0.10
_exptl_crystal_size_min 0.05
_refine_diff_density_max 0.769
_refine_diff_density_min -0.341
_refine_diff_density_rms 0.082
_refine_ls_extinction_method none
_refine_ls_goodness_of_fit_ref 1.078
_refine_ls_hydrogen_treatment constr
_refine_ls_matrix_type full
_refine_ls_number_parameters 577
_refine_ls_number_reflns 6854
_refine_ls_number_restraints 0
_refine_ls_restrained_S_all 1.078
_refine_ls_R_factor_all 0.1658
_refine_ls_R_factor_gt 0.0937
_refine_ls_shift/su_max 0.000
_refine_ls_shift/su_mean 0.000
_refine_ls_structure_factor_coef Fsqd
_refine_ls_weighting_details 'calc w=1/[\s^2^(Fo^2^)+(0.0743P)^2^+6.4503P] where P=(Fo^2^+2Fc^2^)/3'
_refine_ls_weighting_scheme calc
_refine_ls_wR_factor_gt 0.2010
_refine_ls_wR_factor_ref 0.2419
_reflns_number_gt 3896
_reflns_number_total 6854
_reflns_threshold_expression >2sigma(I)
_cod_data_source_file ol200571s_si_004.cif
_cod_data_source_block P=S-H4AceNapPery
_cod_database_code 1502137

loop_
_symmetry_equiv_pos_as_xyz
'x, y, z'
'-x, -y, -z'

loop_
_atom_site_label
_atom_site_type_symbol
_atom_site_fract_x
_atom_site_fract_y
_atom_site_fract_z
_atom_site_U_iso_or_equiv
_atom_site_adp_type
_atom_site_occupancy
_atom_site_symmetry_multiplicity
_atom_site_calc_flag
_atom_site_refinement_flags
P1 P 0.3482(2) 0.44014(14) 0.71933(9) 0.0383(5) Uani 1 1 d .
S1 S 0.5401(2) 0.46751(14) 0.66801(10) 0.0455(5) Uani 1 1 d .
C1 C 0.1601(9) 0.4344(5) 0.6700(4) 0.0412(18) Uani 1 1 d .
C2 C 0.3228(9) 0.5550(5) 0.7748(4) 0.0407(17) Uani 1 1 d .
C3 C 0.3756(8) 0.3231(5) 0.7749(3) 0.0373(16) Uani 1 1 d .
C4 C 0.1085(9) 0.3417(6) 0.6316(4) 0.0415(17) Uani 1 1 d .
H4 H 0.1668 0.2742 0.6376 0.050 Uiso 1 1 calc R
C5 C 0.3436(9) 0.2133(5) 0.7570(4) 0.0402(17) Uani 1 1 d .
H5 H 0.2858 0.1983 0.7156 0.048 Uiso 1 1 calc R
C6 C -0.0253(9) 0.3422(6) 0.5843(4) 0.0487(19) Uani 1 1 d .
H6 H -0.0605 0.2758 0.5610 0.058 Uiso 1 1 calc R
C7 C -0.1038(9) 0.4414(6) 0.5728(4) 0.0440(18) Uani 1 1 d .
C8 C -0.2427(10) 0.4729(7) 0.5228(4) 0.053(2) Uani 1 1 d .
H8 H -0.3449 0.4297 0.5302 0.063 Uiso 1 1 calc R
H8A H -0.2126 0.4592 0.4772 0.063 Uiso 1 1 calc R
C9 C -0.2634(10) 0.6000(7) 0.5356(4) 0.055(2) Uani 1 1 d .
H9 H -0.2499 0.6431 0.4948 0.066 Uiso 1 1 calc R
H9A H -0.3738 0.6136 0.5506 0.066 Uiso 1 1 calc R
C10 C -0.1333(9) 0.6349(6) 0.5878(4) 0.0465(19) Uani 1 1 d .
C11 C -0.0844(10) 0.7336(6) 0.6176(4) 0.054(2) Uani 1 1 d .
H11 H -0.1350 0.8010 0.6036 0.065 Uiso 1 1 calc R
C12 C 0.0383(10) 0.7372(6) 0.6683(4) 0.050(2) Uani 1 1 d .
H12 H 0.0699 0.8076 0.6878 0.059 Uiso 1 1 calc R
C13 C 0.1179(9) 0.6408(5) 0.6919(4) 0.0449(19) Uani 1 1 d .
C14 C 0.0796(9) 0.5376(6) 0.6599(4) 0.0424(18) Uani 1 1 d .
C15 C -0.0480(9) 0.5364(6) 0.6095(4) 0.0421(18) Uani 1 1 d .
C16 C 0.2316(9) 0.6480(5) 0.7521(4) 0.0422(18) Uani 1 1 d .
C17 C 0.2435(9) 0.7454(6) 0.7900(4) 0.051(2) Uani 1 1 d .
H17 H 0.1861 0.8097 0.7751 0.062 Uiso 1 1 calc R
C18 C 0.3377(10) 0.7502(6) 0.8491(4) 0.052(2) Uani 1 1 d .
H18 H 0.3467 0.8180 0.8738 0.063 Uiso 1 1 calc R
C19 C 0.4176(10) 0.6576(6) 0.8719(4) 0.0468(19) Uani 1 1 d .
H19 H 0.4768 0.6612 0.9137 0.056 Uiso 1 1 calc R
C20 C 0.4150(9) 0.5588(6) 0.8361(4) 0.0444(18) Uani 1 1 d .
C21 C 0.3919(9) 0.1206(6) 0.7967(4) 0.0438(18) Uani 1 1 d .
H21 H 0.3622 0.0457 0.7838 0.053 Uiso 1 1 calc R
C22 C 0.4823(9) 0.1434(6) 0.8539(4) 0.0448(19) Uani 1 1 d .
C23 C 0.5594(9) 0.0660(6) 0.9068(4) 0.0479(19) Uani 1 1 d .
H23 H 0.6354 0.0138 0.8875 0.057 Uiso 1 1 calc R
H23A H 0.4737 0.0219 0.9281 0.057 Uiso 1 1 calc R
C24 C 0.6528(10) 0.1465(6) 0.9565(4) 0.051(2) Uani 1 1 d .
H24 H 0.6147 0.1352 1.0012 0.061 Uiso 1 1 calc R
H24A H 0.7722 0.1338 0.9580 0.061 Uiso 1 1 calc R
C25 C 0.6157(9) 0.2638(6) 0.9325(4) 0.0451(18) Uani 1 1 d .
C26 C 0.6577(10) 0.3674(6) 0.9560(4) 0.0464(19) Uani 1 1 d .
H26 H 0.7272 0.3760 0.9952 0.056 Uiso 1 1 calc R
C27 C 0.5982(9) 0.4630(6) 0.9224(4) 0.0488(19) Uani 1 1 d .
H27 H 0.6274 0.5348 0.9406 0.059 Uiso 1 1 calc R
C28 C 0.4978(9) 0.4576(6) 0.8631(4) 0.0418(18) Uani 1 1 d .
C29 C 0.4616(9) 0.3489(5) 0.8361(3) 0.0391(17) Uani 1 1 d .
C30 C 0.5192(9) 0.2552(6) 0.8725(3) 0.0398(17) Uani 1 1 d .
P2 P 0.8417(2) 0.06846(14) 0.71534(9) 0.0374(5) Uani 1 1 d .
S2 S 1.0282(2) 0.04608(14) 0.66116(9) 0.0424(5) Uani 1 1 d .
C31 C 0.6537(9) 0.0815(5) 0.6655(3) 0.0390(17) Uani 1 1 d .
C32 C 0.8052(9) -0.0538(5) 0.7643(3) 0.0370(16) Uani 1 1 d .
C33 C 0.8800(9) 0.1789(5) 0.7742(3) 0.0385(17) Uani 1 1 d .
C34 C 0.6117(9) 0.1811(6) 0.6337(4) 0.0440(18) Uani 1 1 d .
H34 H 0.6741 0.2474 0.6452 0.053 Uiso 1 1 calc R
C35 C 0.8592(9) 0.2911(5) 0.7617(3) 0.0406(17) Uani 1 1 d .
H35 H 0.8024 0.3118 0.7215 0.049 Uiso 1 1 calc R
C36 C 0.4812(9) 0.1878(6) 0.5852(4) 0.0440(18) Uani 1 1 d .
H36 H 0.4539 0.2574 0.5653 0.053 Uiso 1 1 calc R
C37 C 0.3941(9) 0.0910(6) 0.5674(3) 0.0417(18) Uani 1 1 d .
C38 C 0.2568(9) 0.0669(6) 0.5165(4) 0.051(2) Uani 1 1 d .
H38 H 0.2898 0.0869 0.4721 0.061 Uiso 1 1 calc R
H38A H 0.1587 0.1097 0.5258 0.061 Uiso 1 1 calc R
C39 C 0.2207(9) -0.0611(7) 0.5212(4) 0.053(2) Uani 1 1 d .
H39 H 0.1080 -0.0761 0.5345 0.064 Uiso 1 1 calc R
H39A H 0.2330 -0.0984 0.4784 0.064 Uiso 1 1 calc R
C40 C 0.3445(9) -0.1014(6) 0.5723(4) 0.0456(19) Uani 1 1 d .
C41 C 0.3799(10) -0.2066(6) 0.5962(4) 0.052(2) Uani 1 1 d .
H41 H 0.3226 -0.2711 0.5781 0.062 Uiso 1 1 calc R
C42 C 0.5028(9) -0.2173(6) 0.6482(4) 0.048(2) Uani 1 1 d .
H42 H 0.5263 -0.2905 0.6638 0.058 Uiso 1 1 calc R
C43 C 0.5912(9) -0.1273(6) 0.6778(4) 0.0416(18) Uani 1 1 d .
C44 C 0.5631(9) -0.0197(5) 0.6500(3) 0.0399(17) Uani 1 1 d .
C45 C 0.4377(9) -0.0110(6) 0.5992(3) 0.0402(17) Uani 1 1 d .
C46 C 0.7032(8) -0.1423(5) 0.7380(4) 0.0412(18) Uani 1 1 d .
C47 C 0.7043(9) -0.2451(6) 0.7706(4) 0.0476(19) Uani 1 1 d .
H47 H 0.6383 -0.3063 0.7530 0.057 Uiso 1 1 calc R
C48 C 0.7992(9) -0.2580(6) 0.8273(4) 0.048(2) Uani 1 1 d .
H48 H 0.8026 -0.3294 0.8476 0.058 Uiso 1 1 calc R
C49 C 0.8913(9) -0.1692(6) 0.8561(4) 0.0436(18) Uani 1 1 d .
H49 H 0.9511 -0.1800 0.8972 0.052 Uiso 1 1 calc R
C50 C 0.8979(9) -0.0640(5) 0.8260(4) 0.0405(17) Uani 1 1 d .
C51 C 0.9181(9) 0.3769(5) 0.8058(4) 0.0424(18) Uani 1 1 d .
H51 H 0.8990 0.4533 0.7957 0.051 Uiso 1 1 calc R
C52 C 1.0032(9) 0.3483(6) 0.8633(4) 0.0450(18) Uani 1 1 d .
C53 C 1.0820(10) 0.4180(6) 0.9195(4) 0.0494(19) Uani 1 1 d .
H53 H 0.9984 0.4592 0.9422 0.059 Uiso 1 1 calc R
H53A H 1.1637 0.4725 0.9037 0.059 Uiso 1 1 calc R
C54 C 1.1657(10) 0.3307(6) 0.9658(4) 0.053(2) Uani 1 1 d .
H54 H 1.2864 0.3421 0.9681 0.063 Uiso 1 1 calc R
H54A H 1.1279 0.3376 1.0107 0.063 Uiso 1 1 calc R
C55 C 1.1176(9) 0.2174(6) 0.9370(4) 0.0467(19) Uani 1 1 d .
C56 C 1.1477(10) 0.1094(6) 0.9558(4) 0.0472(19) Uani 1 1 d .
H56 H 1.2135 0.0952 0.9950 0.057 Uiso 1 1 calc R
C57 C 1.0821(9) 0.0212(6) 0.9174(4) 0.0474(19) Uani 1 1 d .
H57 H 1.1048 -0.0528 0.9319 0.057 Uiso 1 1 calc R
C58 C 0.9847(9) 0.0332(6) 0.8588(4) 0.0437(18) Uani 1 1 d .
C59 C 0.9617(9) 0.1460(6) 0.8354(3) 0.0396(17) Uani 1 1 d .
C60 C 1.0249(9) 0.2326(6) 0.8769(3) 0.0408(17) Uani 1 1 d .

loop_
_atom_site_aniso_label
_atom_site_aniso_U_11
_atom_site_aniso_U_22
_atom_site_aniso_U_33
_atom_site_aniso_U_23
_atom_site_aniso_U_13
_atom_site_aniso_U_12
P1 0.0505(12) 0.0294(9) 0.0355(11) 0.0030(7) 0.0055(9) 0.0046(8)
S1 0.0571(13) 0.0344(9) 0.0465(12) 0.0053(8) 0.0130(10) 0.0063(8)
C1 0.044(4) 0.029(3) 0.052(5) 0.000(3) 0.014(4) 0.004(3)
C2 0.045(5) 0.035(4) 0.042(4) 0.003(3) 0.007(4) -0.003(3)
C3 0.045(4) 0.035(4) 0.033(4) 0.006(3) 0.003(3) 0.007(3)
C4 0.045(5) 0.037(4) 0.043(4) 0.005(3) 0.003(4) 0.003(3)
C5 0.052(5) 0.028(3) 0.040(4) 0.004(3) 0.000(4) 0.003(3)
C6 0.052(5) 0.051(4) 0.044(5) -0.011(4) 0.007(4) -0.002(4)
C7 0.049(5) 0.048(4) 0.036(4) 0.014(3) 0.007(4) 0.005(4)
C8 0.054(5) 0.076(6) 0.029(4) 0.009(4) 0.005(4) 0.010(4)
C9 0.050(5) 0.064(5) 0.052(5) 0.014(4) 0.006(4) 0.014(4)
C10 0.047(5) 0.055(5) 0.039(4) 0.013(4) 0.010(4) 0.010(4)
C11 0.059(6) 0.040(4) 0.066(6) 0.011(4) 0.020(5) 0.012(4)
C12 0.060(5) 0.036(4) 0.054(5) 0.010(3) 0.010(4) 0.009(3)
C13 0.047(5) 0.034(4) 0.056(5) 0.008(3) 0.014(4) 0.007(3)
C14 0.050(5) 0.039(4) 0.040(4) 0.008(3) 0.008(4) 0.011(3)
C15 0.047(5) 0.041(4) 0.040(4) 0.013(3) 0.012(4) 0.009(3)
C16 0.053(5) 0.029(4) 0.047(4) -0.003(3) 0.010(4) 0.007(3)
C17 0.049(5) 0.040(4) 0.066(6) -0.008(4) 0.008(4) 0.006(3)
C18 0.069(6) 0.040(4) 0.049(5) -0.014(4) 0.012(4) 0.005(4)
C19 0.066(5) 0.038(4) 0.038(4) 0.000(3) 0.015(4) -0.002(4)
C20 0.054(5) 0.037(4) 0.044(5) -0.003(3) 0.013(4) 0.001(3)
C21 0.054(5) 0.035(4) 0.043(5) -0.001(3) 0.010(4) 0.007(3)
C22 0.047(5) 0.041(4) 0.047(5) 0.014(3) 0.010(4) 0.005(3)
C23 0.053(5) 0.046(4) 0.046(5) 0.016(4) 0.008(4) 0.014(4)
C24 0.060(5) 0.056(5) 0.039(4) 0.023(4) 0.014(4) 0.005(4)
C25 0.047(5) 0.056(5) 0.033(4) 0.014(3) 0.009(4) 0.005(4)
C26 0.058(5) 0.049(4) 0.032(4) 0.004(3) 0.003(4) -0.004(4)
C27 0.056(5) 0.051(5) 0.039(4) -0.008(4) 0.004(4) -0.004(4)
C28 0.043(5) 0.042(4) 0.041(4) 0.004(3) 0.010(4) 0.001(3)
C29 0.052(5) 0.033(4) 0.033(4) 0.002(3) 0.011(4) 0.006(3)
C30 0.045(5) 0.048(4) 0.026(4) 0.003(3) 0.004(3) 0.003(3)
P2 0.0492(12) 0.0281(9) 0.0354(11) 0.0011(7) 0.0041(9) 0.0059(8)
S2 0.0521(12) 0.0345(9) 0.0413(11) -0.0008(8) 0.0076(9) 0.0060(8)
C31 0.045(4) 0.035(4) 0.039(4) -0.003(3) 0.007(3) 0.009(3)
C32 0.047(4) 0.029(3) 0.037(4) 0.004(3) 0.007(3) 0.010(3)
C33 0.047(5) 0.039(4) 0.030(4) 0.002(3) 0.006(3) 0.002(3)
C34 0.052(5) 0.040(4) 0.039(4) -0.003(3) -0.003(4) 0.005(3)
C35 0.059(5) 0.033(4) 0.031(4) -0.001(3) 0.009(4) 0.000(3)
C36 0.054(5) 0.034(4) 0.046(5) 0.011(3) 0.008(4) 0.012(3)
C37 0.043(5) 0.046(4) 0.038(4) 0.001(3) 0.011(4) 0.005(3)
C38 0.043(5) 0.063(5) 0.047(5) 0.004(4) 0.003(4) 0.010(4)
C39 0.041(5) 0.072(5) 0.047(5) -0.011(4) 0.001(4) 0.003(4)
C40 0.048(5) 0.041(4) 0.049(5) -0.004(3) 0.011(4) 0.003(3)
C41 0.052(5) 0.053(5) 0.050(5) -0.013(4) 0.003(4) -0.003(4)
C42 0.053(5) 0.034(4) 0.057(5) 0.002(4) 0.007(4) 0.000(3)
C43 0.049(5) 0.040(4) 0.037(4) -0.010(3) 0.008(4) 0.005(3)
C44 0.043(4) 0.037(4) 0.041(4) -0.004(3) 0.006(4) 0.003(3)
C45 0.040(4) 0.046(4) 0.036(4) -0.003(3) 0.007(3) 0.007(3)
C46 0.035(4) 0.034(4) 0.056(5) -0.001(3) 0.010(4) 0.003(3)
C47 0.048(5) 0.036(4) 0.059(5) 0.002(4) 0.000(4) 0.009(3)
C48 0.046(5) 0.033(4) 0.065(6) 0.008(4) 0.007(4) 0.002(3)
C49 0.047(5) 0.040(4) 0.044(4) 0.013(3) 0.004(4) 0.007(3)
C50 0.041(4) 0.037(4) 0.044(4) 0.005(3) 0.007(4) 0.009(3)
C51 0.056(5) 0.025(3) 0.048(5) -0.001(3) 0.012(4) 0.003(3)
C52 0.051(5) 0.044(4) 0.042(5) 0.002(3) 0.013(4) 0.002(3)
C53 0.054(5) 0.051(4) 0.043(5) -0.011(4) 0.005(4) -0.002(4)
C54 0.053(5) 0.056(5) 0.050(5) -0.002(4) 0.009(4) 0.000(4)
C55 0.052(5) 0.052(4) 0.036(4) -0.009(3) 0.004(4) 0.001(4)
C56 0.056(5) 0.051(5) 0.035(4) 0.008(4) 0.004(4) 0.012(4)
C57 0.057(5) 0.047(4) 0.039(4) 0.011(3) 0.004(4) 0.012(4)
C58 0.048(5) 0.048(4) 0.036(4) 0.005(3) 0.007(4) 0.007(3)
C59 0.049(5) 0.041(4) 0.029(4) 0.004(3) 0.007(3) 0.009(3)
C60 0.041(4) 0.044(4) 0.039(4) -0.002(3) 0.009(4) 0.002(3)

loop_
_atom_type_symbol
_atom_type_description
_atom_type_scat_dispersion_real
_atom_type_scat_dispersion_imag
_atom_type_scat_source
C C 0.0033 0.0016 'International Tables Vol C Tables 4.2.6.8 and 6.1.1.4'
H H 0.0000 0.0000 'International Tables Vol C Tables 4.2.6.8 and 6.1.1.4'
P P 0.1023 0.0942 'International Tables Vol C Tables 4.2.6.8 and 6.1.1.4'
S S 0.1246 0.1234 'International Tables Vol C Tables 4.2.6.8 and 6.1.1.4'

loop_
_geom_angle_atom_site_label_1
_geom_angle_atom_site_label_2
_geom_angle_atom_site_label_3
_geom_angle
C1 P1 C2 103.4(3)
C1 P1 C3 114.1(3)
C2 P1 C3 102.4(3)
C1 P1 S1 113.1(3)
C2 P1 S1 110.7(2)
C3 P1 S1 112.3(2)
C4 C1 C14 119.3(7)
C4 C1 P1 123.0(5)
C14 C1 P1 116.3(5)
C20 C2 C16 120.9(6)
C20 C2 P1 119.3(5)
C16 C2 P1 119.0(6)
C5 C3 C29 119.8(6)
C5 C3 P1 123.9(5)
C29 C3 P1 115.3(5)
C1 C4 C6 123.6(7)
C3 C5 C21 123.8(7)
C7 C6 C4 118.3(7)
C6 C7 C15 118.4(7)
C6 C7 C8 131.7(7)
C15 C7 C8 109.9(6)
C7 C8 C9 103.6(6)
C10 C9 C8 106.9(6)
C11 C10 C15 117.0(7)
C11 C10 C9 135.0(7)
C15 C10 C9 108.0(7)
C10 C11 C12 120.9(7)
C11 C12 C13 122.7(7)
C12 C13 C14 118.7(7)
C12 C13 C16 119.8(7)
C14 C13 C16 121.4(6)
C13 C14 C15 117.1(6)
C13 C14 C1 127.6(7)
C15 C14 C1 115.3(6)
C7 C15 C14 125.0(6)
C7 C15 C10 111.5(7)
C14 C15 C10 123.4(7)
C17 C16 C2 118.0(7)
C17 C16 C13 120.4(6)
C2 C16 C13 121.6(6)
C18 C17 C16 121.1(7)
C19 C18 C17 120.1(7)
C18 C19 C20 122.1(8)
C19 C20 C2 117.8(7)
C19 C20 C28 121.1(7)
C2 C20 C28 121.0(6)
C22 C21 C5 117.2(6)
C21 C22 C30 119.9(6)
C21 C22 C23 131.4(7)
C30 C22 C23 108.7(6)
C22 C23 C24 104.4(6)
C25 C24 C23 105.9(6)
C26 C25 C30 118.0(7)
C26 C25 C24 133.5(7)
C30 C25 C24 108.5(7)
C25 C26 C27 120.0(7)
C28 C27 C26 123.5(7)
C27 C28 C29 116.6(7)
C27 C28 C20 121.1(6)
C29 C28 C20 121.7(7)
C30 C29 C3 115.3(6)
C30 C29 C28 117.9(7)
C3 C29 C28 126.8(6)
C22 C30 C25 112.5(6)
C22 C30 C29 123.7(7)
C25 C30 C29 123.8(7)
C33 P2 C31 113.7(3)
C33 P2 C32 104.3(3)
C31 P2 C32 103.6(3)
C33 P2 S2 112.5(3)
C31 P2 S2 111.5(2)
C32 P2 S2 110.5(2)
C34 C31 C44 120.4(7)
C34 C31 P2 122.2(5)
C44 C31 P2 116.5(5)
C46 C32 C50 121.5(6)
C46 C32 P2 119.9(5)
C50 C32 P2 118.2(5)
C35 C33 C59 119.1(6)
C35 C33 P2 125.2(5)
C59 C33 P2 115.0(5)
C31 C34 C36 123.1(7)
C33 C35 C51 123.2(7)
C37 C36 C34 118.2(6)
C36 C37 C45 118.9(7)
C36 C37 C38 132.3(7)
C45 C37 C38 108.8(6)
C37 C38 C39 105.0(6)
C40 C39 C38 104.9(6)
C41 C40 C45 117.5(7)
C41 C40 C39 132.7(7)
C45 C40 C39 109.9(6)
C40 C41 C42 119.2(7)
C43 C42 C41 124.0(7)
C42 C43 C44 116.8(7)
C42 C43 C46 121.4(7)
C44 C43 C46 121.8(6)
C45 C44 C31 115.1(6)
C45 C44 C43 117.9(6)
C31 C44 C43 126.9(7)
C40 C45 C44 124.5(7)
C40 C45 C37 111.3(7)
C44 C45 C37 124.2(7)
C47 C46 C32 118.7(7)
C47 C46 C43 119.8(6)
C32 C46 C43 121.5(6)
C48 C47 C46 120.3(7)
C47 C48 C49 121.5(7)
C48 C49 C50 121.4(7)
C49 C50 C32 116.3(6)
C49 C50 C58 121.7(7)
C32 C50 C58 121.8(6)
C52 C51 C35 118.9(6)
C51 C52 C60 118.4(7)
C51 C52 C53 132.1(7)
C60 C52 C53 109.5(6)
C52 C53 C54 103.9(6)
C55 C54 C53 106.4(6)
C56 C55 C60 117.2(7)
C56 C55 C54 134.2(7)
C60 C55 C54 108.6(7)
C55 C56 C57 119.7(7)
C56 C57 C58 124.5(7)
C57 C58 C59 116.7(7)
C57 C58 C50 121.3(7)
C59 C58 C50 121.8(6)
C60 C59 C33 116.5(6)
C60 C59 C58 116.6(6)
C33 C59 C58 126.9(6)
C59 C60 C55 124.9(7)
C59 C60 C52 123.6(7)
C55 C60 C52 111.4(7)

loop_
_geom_bond_atom_site_label_1
_geom_bond_atom_site_label_2
_geom_bond_distance
P1 C1 1.776(8)
P1 C2 1.799(7)
P1 C3 1.809(7)
P1 S1 1.965(3)
C1 C4 1.392(9)
C1 C14 1.421(9)
C2 C20 1.413(10)
C2 C16 1.414(9)
C3 C5 1.373(9)
C3 C29 1.417(10)
C4 C6 1.406(10)
C5 C21 1.421(9)
C6 C7 1.374(10)
C7 C15 1.404(10)
C7 C8 1.527(10)
C8 C9 1.553(11)
C9 C10 1.501(11)
C10 C11 1.360(10)
C10 C15 1.438(9)
C11 C12 1.388(11)
C12 C13 1.406(9)
C13 C14 1.407(10)
C13 C16 1.488(10)
C14 C15 1.412(10)
C16 C17 1.390(9)
C17 C18 1.383(11)
C18 C19 1.365(10)
C19 C20 1.382(9)
C20 C28 1.488(10)
C21 C22 1.358(10)
C22 C30 1.404(10)
C22 C23 1.535(10)
C23 C24 1.543(10)
C24 C25 1.515(10)
C25 C26 1.350(10)
C25 C30 1.410(10)
C26 C27 1.413(10)
C27 C28 1.411(10)
C28 C29 1.423(9)
C29 C30 1.417(9)
P2 C33 1.784(7)
P2 C31 1.791(7)
P2 C32 1.800(7)
P2 S2 1.966(3)
C31 C34 1.396(9)
C31 C44 1.422(9)
C32 C46 1.408(9)
C32 C50 1.429(10)
C33 C35 1.376(9)
C33 C59 1.434(9)
C34 C36 1.406(10)
C35 C51 1.412(9)
C36 C37 1.375(10)
C37 C45 1.423(10)
C37 C38 1.495(10)
C38 C39 1.552(11)
C39 C40 1.490(11)
C40 C41 1.379(10)
C40 C45 1.392(10)
C41 C42 1.416(11)
C42 C43 1.391(10)
C43 C44 1.423(10)
C43 C46 1.494(10)
C44 C45 1.411(10)
C46 C47 1.396(10)
C47 C48 1.357(10)
C48 C49 1.388(10)
C49 C50 1.400(9)
C50 C58 1.476(10)
C51 C52 1.369(10)
C52 C60 1.422(10)
C52 C53 1.510(10)
C53 C54 1.548(10)
C54 C55 1.504(10)
C55 C56 1.369(10)
C55 C60 1.408(10)
C56 C57 1.382(10)
C57 C58 1.399(10)
C58 C59 1.442(9)
C59 C60 1.398(10)

loop_
_geom_torsion_atom_site_label_1
_geom_torsion_atom_site_label_2
_geom_torsion_atom_site_label_3
_geom_torsion_atom_site_label_4
_geom_torsion
C2 P1 C1 C4 -163.3(6)
C3 P1 C1 C4 -53.0(7)
S1 P1 C1 C4 76.9(6)
C2 P1 C1 C14 29.9(6)
C3 P1 C1 C14 140.2(5)
S1 P1 C1 C14 -89.9(6)
C1 P1 C2 C20 155.7(6)
C3 P1 C2 C20 36.9(6)
S1 P1 C2 C20 -82.9(6)
C1 P1 C2 C16 -34.3(6)
C3 P1 C2 C16 -153.1(6)
S1 P1 C2 C16 87.1(6)
C1 P1 C3 C5 45.4(7)
C2 P1 C3 C5 156.4(6)
S1 P1 C3 C5 -84.8(6)
C1 P1 C3 C29 -145.8(5)
C2 P1 C3 C29 -34.8(6)
S1 P1 C3 C29 84.0(5)
C14 C1 C4 C6 -2.8(11)
P1 C1 C4 C6 -169.1(6)
C29 C3 C5 C21 0.1(11)
P1 C3 C5 C21 168.4(6)
C1 C4 C6 C7 3.7(11)
C4 C6 C7 C15 -1.0(11)
C4 C6 C7 C8 175.3(7)
C6 C7 C8 C9 -177.3(8)
C15 C7 C8 C9 -0.8(8)
C7 C8 C9 C10 3.1(8)
C8 C9 C10 C11 176.8(8)
C8 C9 C10 C15 -4.3(8)
C15 C10 C11 C12 -2.3(11)
C9 C10 C11 C12 176.5(8)
C10 C11 C12 C13 -0.4(12)
C11 C12 C13 C14 4.5(11)
C11 C12 C13 C16 -171.6(7)
C12 C13 C14 C15 -5.6(10)
C16 C13 C14 C15 170.5(7)
C12 C13 C14 C1 170.9(7)
C16 C13 C14 C1 -13.0(11)
C4 C1 C14 C13 -177.4(7)
P1 C1 C14 C13 -10.1(10)
C4 C1 C14 C15 -0.9(10)
P1 C1 C14 C15 166.4(5)
C6 C7 C15 C14 -2.8(11)
C8 C7 C15 C14 -179.8(7)
C6 C7 C15 C10 175.1(7)
C8 C7 C15 C10 -2.0(8)
C13 C14 C15 C7 -179.4(7)
C1 C14 C15 C7 3.7(11)
C13 C14 C15 C10 3.0(11)
C1 C14 C15 C10 -173.9(7)
C11 C10 C15 C7 -176.9(7)
C9 C10 C15 C7 4.0(8)
C11 C10 C15 C14 1.0(11)
C9 C10 C15 C14 -178.1(7)
C20 C2 C16 C17 3.8(11)
P1 C2 C16 C17 -165.9(6)
C20 C2 C16 C13 -172.4(7)
P1 C2 C16 C13 17.9(9)
C12 C13 C16 C17 8.4(11)
C14 C13 C16 C17 -167.6(7)
C12 C13 C16 C2 -175.5(7)
C14 C13 C16 C2 8.5(11)
C2 C16 C17 C18 -1.9(11)
C13 C16 C17 C18 174.3(7)
C16 C17 C18 C19 -1.6(12)
C17 C18 C19 C20 3.4(12)
C18 C19 C20 C2 -1.4(11)
C18 C19 C20 C28 -177.7(7)
C16 C2 C20 C19 -2.2(11)
P1 C2 C20 C19 167.6(5)
C16 C2 C20 C28 174.0(7)
P1 C2 C20 C28 -16.2(9)
C3 C5 C21 C22 -3.6(11)
C5 C21 C22 C30 2.2(11)
C5 C21 C22 C23 -177.7(7)
C21 C22 C23 C24 177.1(8)
C30 C22 C23 C24 -2.8(8)
C22 C23 C24 C25 3.6(8)
C23 C24 C25 C26 177.8(8)
C23 C24 C25 C30 -3.4(8)
C30 C25 C26 C27 3.1(11)
C24 C25 C26 C27 -178.1(8)
C25 C26 C27 C28 -1.5(12)
C26 C27 C28 C29 -2.2(11)
C26 C27 C28 C20 169.1(7)
C19 C20 C28 C27 -7.9(11)
C2 C20 C28 C27 176.0(7)
C19 C20 C28 C29 163.0(7)
C2 C20 C28 C29 -13.0(11)
C5 C3 C29 C30 4.5(10)
P1 C3 C29 C30 -164.7(5)
C5 C3 C29 C28 -176.9(7)
P1 C3 C29 C28 13.8(10)
C27 C28 C29 C30 4.1(10)
C20 C28 C29 C30 -167.2(6)
C27 C28 C29 C3 -174.4(7)
C20 C28 C29 C3 14.3(11)
C21 C22 C30 C25 -179.2(7)
C23 C22 C30 C25 0.7(9)
C21 C22 C30 C29 2.7(11)
C23 C22 C30 C29 -177.4(6)
C26 C25 C30 C22 -179.3(7)
C24 C25 C30 C22 1.7(9)
C26 C25 C30 C29 -1.1(11)
C24 C25 C30 C29 179.9(7)
C3 C29 C30 C22 -6.1(10)
C28 C29 C30 C22 175.3(7)
C3 C29 C30 C25 176.0(7)
C28 C29 C30 C25 -2.6(11)
C33 P2 C31 C34 49.4(7)
C32 P2 C31 C34 162.0(6)
S2 P2 C31 C34 -79.1(6)
C33 P2 C31 C44 -141.9(5)
C32 P2 C31 C44 -29.3(6)
S2 P2 C31 C44 89.6(5)
C33 P2 C32 C46 151.7(5)
C31 P2 C32 C46 32.4(6)
S2 P2 C32 C46 -87.2(6)
C33 P2 C32 C50 -36.2(6)
C31 P2 C32 C50 -155.4(5)
S2 P2 C32 C50 85.0(5)
C31 P2 C33 C35 -44.3(7)
C32 P2 C33 C35 -156.5(6)
S2 P2 C33 C35 83.7(7)
C31 P2 C33 C59 145.4(5)
C32 P2 C33 C59 33.2(6)
S2 P2 C33 C59 -86.6(5)
C44 C31 C34 C36 -0.3(11)
P2 C31 C34 C36 168.0(6)
C59 C33 C35 C51 1.6(11)
P2 C33 C35 C51 -168.3(6)
C31 C34 C36 C37 -1.7(11)
C34 C36 C37 C45 0.9(10)
C34 C36 C37 C38 -176.6(7)
C36 C37 C38 C39 178.1(7)
C45 C37 C38 C39 0.4(8)
C37 C38 C39 C40 -2.4(8)
C38 C39 C40 C41 -176.7(8)
C38 C39 C40 C45 3.6(8)
C45 C40 C41 C42 2.6(11)
C39 C40 C41 C42 -177.0(8)
C40 C41 C42 C43 0.6(12)
C41 C42 C43 C44 -5.0(11)
C41 C42 C43 C46 171.8(7)
C34 C31 C44 C45 3.0(10)
P2 C31 C44 C45 -166.0(5)
C34 C31 C44 C43 179.7(7)
P2 C31 C44 C43 10.7(10)
C42 C43 C44 C45 6.0(10)
C46 C43 C44 C45 -170.9(6)
C42 C43 C44 C31 -170.7(7)
C46 C43 C44 C31 12.5(11)
C41 C40 C45 C44 -1.4(11)
C39 C40 C45 C44 178.4(7)
C41 C40 C45 C37 176.7(7)
C39 C40 C45 C37 -3.5(8)
C31 C44 C45 C40 174.0(7)
C43 C44 C45 C40 -3.1(11)
C31 C44 C45 C37 -3.9(10)
C43 C44 C45 C37 179.1(6)
C36 C37 C45 C40 -176.1(6)
C38 C37 C45 C40 1.9(8)
C36 C37 C45 C44 2.0(11)
C38 C37 C45 C44 -180.0(7)
C50 C32 C46 C47 -5.5(10)
P2 C32 C46 C47 166.4(5)
C50 C32 C46 C43 172.5(6)
P2 C32 C46 C43 -15.6(9)
C42 C43 C46 C47 -8.5(10)
C44 C43 C46 C47 168.2(7)
C42 C43 C46 C32 173.5(7)
C44 C43 C46 C32 -9.8(10)
C32 C46 C47 C48 1.5(11)
C43 C46 C47 C48 -176.5(7)
C46 C47 C48 C49 3.1(12)
C47 C48 C49 C50 -3.8(11)
C48 C49 C50 C32 -0.1(10)
C48 C49 C50 C58 175.1(7)
C46 C32 C50 C49 4.7(10)
P2 C32 C50 C49 -167.3(5)
C46 C32 C50 C58 -170.4(6)
P2 C32 C50 C58 17.5(9)
C33 C35 C51 C52 1.4(11)
C35 C51 C52 C60 -1.7(10)
C35 C51 C52 C53 179.5(7)
C51 C52 C53 C54 -176.6(8)
C60 C52 C53 C54 4.5(8)
C52 C53 C54 C55 -5.0(8)
C53 C54 C55 C56 -177.7(8)
C53 C54 C55 C60 4.0(8)
C60 C55 C56 C57 -2.5(11)
C54 C55 C56 C57 179.3(8)
C55 C56 C57 C58 0.3(12)
C56 C57 C58 C59 4.3(11)
C56 C57 C58 C50 -170.3(7)
C49 C50 C58 C57 8.6(11)
C32 C50 C58 C57 -176.6(7)
C49 C50 C58 C59 -165.8(7)
C32 C50 C58 C59 9.1(10)
C35 C33 C59 C60 -4.2(10)
P2 C33 C59 C60 166.8(5)
C35 C33 C59 C58 175.5(7)
P2 C33 C59 C58 -13.6(10)
C57 C58 C59 C60 -6.3(10)
C50 C58 C59 C60 168.3(6)
C57 C58 C59 C33 174.0(7)
C50 C58 C59 C33 -11.4(11)
C33 C59 C60 C55 -175.8(7)
C58 C59 C60 C55 4.5(11)
C33 C59 C60 C52 4.0(10)
C58 C59 C60 C52 -175.7(7)
C56 C55 C60 C59 0.0(11)
C54 C55 C60 C59 178.6(7)
C56 C55 C60 C52 -179.8(7)
C54 C55 C60 C52 -1.2(9)
C51 C52 C60 C59 -1.1(11)
C53 C52 C60 C59 177.9(7)
C51 C52 C60 C55 178.7(7)
C53 C52 C60 C55 -2.2(9)
